data_7134299
loop_
_publ_author_name
'Thakur, Deepika'
'Meena, Shivam A.'
'Sharma, Manvi'
'Verma, Akhilesh K.'

_publ_section_title
;
 Gold/silver-catalyzed synthesis of functionalized indoles from
 <i>N</i>-allyl-2-alkynylanilines and &#x3b1;-diazo compounds <i>via</i>
 1,3-allyl migration.
;
_journal_issue 28
_journal_name_full 'Chemical communications (Cambridge, England)'
_journal_page_first 5313
_journal_page_last 5316
_journal_paper_doi 10.1039/d5cc00461f
_journal_volume 61
_journal_year 2025
_chemical_formula_moiety 'C21 H19 Br F N O2'
_chemical_formula_sum 'C21 H19 Br F N O2'
_chemical_formula_weight 416.28
_space_group_crystal_system monoclinic
_space_group_IT_number 14
_space_group_name_Hall '-P 2yn'
_space_group_name_H-M_alt 'P 1 21/n 1'
_atom_sites_solution_hydrogens mixed
_atom_sites_solution_primary dual
_audit_creation_date 2024-01-12
_audit_creation_method
;
Olex2 1.5
(compiled 2023.03.06 svn.rbb2c1857 for OlexSys, GUI svn.r6748)
;
_audit_update_record
;
2024-03-24 deposited with the CCDC.	2025-03-05 downloaded from the CCDC.
;
_cell_angle_alpha 90
_cell_angle_beta 103.989(6)
_cell_angle_gamma 90
_cell_formula_units_Z 4
_cell_length_a 9.0327(5)
_cell_length_b 19.2302(12)
_cell_length_c 11.7338(7)
_cell_measurement_reflns_used 4417
_cell_measurement_temperature 293(2)
_cell_measurement_theta_max 27.7820
_cell_measurement_theta_min 3.3240
_cell_volume 1977.7(2)
_computing_cell_refinement 'CrysAlisPro 1.171.42.69a (Rigaku OD, 2022)'
_computing_data_collection 'CrysAlisPro 1.171.42.69a (Rigaku OD, 2022)'
_computing_data_reduction 'CrysAlisPro 1.171.42.69a (Rigaku OD, 2022)'
_computing_molecular_graphics 'Olex2 1.5 (Dolomanov et al., 2009)'
_computing_publication_material 'Olex2 1.5 (Dolomanov et al., 2009)'
_computing_structure_refinement 'SHELXL 2016/4 (Sheldrick, 2015)'
_computing_structure_solution 'SHELXT 2014/5 (Sheldrick, 2014)'
_diffrn_ambient_temperature 293(2)
_diffrn_detector 'Hybrid Pixel Array Detector'
_diffrn_detector_area_resol_mean 10.0000
_diffrn_detector_type HyPix
_diffrn_measured_fraction_theta_full 0.998
_diffrn_measured_fraction_theta_max 0.998
_diffrn_measurement_details
;
List of Runs (angles in degrees, time in seconds):

  # Type    Start    End  Width  t~exp~   \w     \q     \k     \f   Frames
#--------------------------------------------------------------------------
  1  \w     -6.00  69.00   0.50    4.00    --    5.54  38.00 120.00  150
  2  \w     -3.00  24.00   0.50    4.00    --    5.54 -99.00  30.00   54
  3  \w    -11.00  15.00   0.50    4.00    --   -5.23 -99.00   0.00   52
  4  \w    -76.00   2.00   0.50    4.00    --   -5.23 -38.00-150.00  156
;
_diffrn_measurement_device 'four-circle diffractometer'
_diffrn_measurement_device_type 'XtaLAB Synergy, Single source at home/near, HyPix'
_diffrn_measurement_method '\w scans'
_diffrn_orient_matrix_type 'CrysAlisPro convention (1999,Acta A55,543-557)'
_diffrn_orient_matrix_UB_11 -0.0315814000
_diffrn_orient_matrix_UB_12 -0.0183451000
_diffrn_orient_matrix_UB_13 -0.0526315000
_diffrn_orient_matrix_UB_21 -0.0218974000
_diffrn_orient_matrix_UB_22 0.0319602000
_diffrn_orient_matrix_UB_23 -0.0295626000
_diffrn_orient_matrix_UB_31 0.0712299000
_diffrn_orient_matrix_UB_32 0.0016725000
_diffrn_orient_matrix_UB_33 -0.0153265000
_diffrn_radiation_monochromator mirror
_diffrn_radiation_probe x-ray
_diffrn_radiation_type 'Mo K\a'
_diffrn_radiation_wavelength 0.71073
_diffrn_reflns_av_R_equivalents 0.0346
_diffrn_reflns_av_unetI/netI 0.0371
_diffrn_reflns_Laue_measured_fraction_full 0.998
_diffrn_reflns_Laue_measured_fraction_max 0.998
_diffrn_reflns_limit_h_max 10
_diffrn_reflns_limit_h_min -11
_diffrn_reflns_limit_k_max 24
_diffrn_reflns_limit_k_min -22
_diffrn_reflns_limit_l_max 14
_diffrn_reflns_limit_l_min -14
_diffrn_reflns_number 12933
_diffrn_reflns_point_group_measured_fraction_full 0.998
_diffrn_reflns_point_group_measured_fraction_max 0.998
_diffrn_reflns_theta_full 25.242
_diffrn_reflns_theta_max 26.372
_diffrn_reflns_theta_min 3.258
_diffrn_source 'micro-focus sealed X-ray tube'
_diffrn_source_type 'PhotonJet (Mo) X-ray Source'
_exptl_absorpt_coefficient_mu 2.101
_exptl_absorpt_correction_T_max 1.00000
_exptl_absorpt_correction_T_min 0.82376
_exptl_absorpt_correction_type multi-scan
_exptl_absorpt_process_details
;
CrysAlisPro 1.171.42.69a (Rigaku Oxford Diffraction, 2022)
Empirical absorption correction using spherical harmonics,
implemented in SCALE3 ABSPACK scaling algorithm.
;
_exptl_crystal_density_diffrn 1.398
_exptl_crystal_description block
_exptl_crystal_F_000 848
_refine_diff_density_max 0.289
_refine_diff_density_min -0.342
_refine_diff_density_rms 0.042
_refine_ls_extinction_method none
_refine_ls_goodness_of_fit_ref 1.033
_refine_ls_hydrogen_treatment mixed
_refine_ls_matrix_type full
_refine_ls_number_parameters 244
_refine_ls_number_reflns 4036
_refine_ls_number_restraints 0
_refine_ls_restrained_S_all 1.033
_refine_ls_R_factor_all 0.0573
_refine_ls_R_factor_gt 0.0383
_refine_ls_shift/su_max 0.001
_refine_ls_shift/su_mean 0.000
_refine_ls_structure_factor_coef Fsqd
_refine_ls_weighting_details 'w=1/[\s^2^(Fo^2^)+(0.0325P)^2^+0.7828P] where P=(Fo^2^+2Fc^2^)/3'
_refine_ls_weighting_scheme calc
_refine_ls_wR_factor_gt 0.0817
_refine_ls_wR_factor_ref 0.0872
_reflns_Friedel_coverage 0.000
_reflns_number_gt 3080
_reflns_number_total 4036
_reflns_threshold_expression 'I > 2\s(I)'
_cod_data_source_file d5cc00461f2.cif
_cod_data_source_block dtr-432_auto
_cod_depositor_comments 'Adding full bibliography for 7134298--7134300.cif.'
_cod_database_code 7134299
_shelx_shelxl_version_number 2016/4
_chemical_oxdiff_formula 'C H N O Br F '
_chemical_oxdiff_usercomment 11-07-2023
_shelx_space_group_comment
;
The symmetry employed for this shelxl refinement is uniquely defined
by the following loop, which should always be used as a source of
symmetry information in preference to the above space-group names.
They are only intended as comments.
;
_olex2_refinement_description
;
1. Fixed Uiso
 At 1.2 times of:
  All C(H) groups, All C(H,H) groups
 At 1.5 times of:
  All C(H,H,H) groups
2.a Secondary CH2 refined with riding coordinates:
 C00C(H00A,H00B), C00H(H00C,H00G), C00P(H00O,H00P)
2.b Aromatic/amide H refined with riding coordinates:
 C00D(H00D), C00E(H00E), C00F(H00F), C00I(H00I), C00J(H00J), C00K(H00K),
 C00M(H00M), C00N(H00N)
2.c Idealised Me refined as rotating group:
 C00Q(H00Q,H00R,H00S)
;
_olex2_submission_special_instructions 'No special instructions were received'
_oxdiff_exptl_absorpt_empirical_details
;
Empirical correction (ABSPACK) includes:
- Absorption correction using spherical harmonics
- Frame scaling
;
_oxdiff_exptl_absorpt_empirical_full_max 1.221
_oxdiff_exptl_absorpt_empirical_full_min 0.813

loop_
_space_group_symop_operation_xyz
'x, y, z'
'-x+1/2, y+1/2, -z+1/2'
'-x, -y, -z'
'x-1/2, -y-1/2, z-1/2'

loop_
_atom_site_label
_atom_site_type_symbol
_atom_site_fract_x
_atom_site_fract_y
_atom_site_fract_z
_atom_site_U_iso_or_equiv
_atom_site_adp_type
_atom_site_occupancy
_atom_site_site_symmetry_order
_atom_site_calc_flag
_atom_site_refinement_flags_posn
_atom_site_refinement_flags_adp
_atom_site_refinement_flags_occupancy
_atom_site_disorder_assembly
_atom_site_disorder_group
Br Br 0.65333(3) 0.28858(2) 0.36719(3) 0.06839(13) Uani 1 1 d . . . . .
F002 F 0.8798(3) 0.26673(9) 1.01413(15) 0.0900(6) Uani 1 1 d . . . . .
N003 N 0.70168(19) 0.50204(10) 0.61501(15) 0.0407(4) Uani 1 1 d . . . . .
O004 O 0.5816(2) 0.58395(12) 0.85441(16) 0.0700(6) Uani 1 1 d . . . . .
O005 O 0.7990(2) 0.59928(11) 0.80101(17) 0.0720(6) Uani 1 1 d . . . . .
C006 C 0.7073(2) 0.53530(12) 0.51187(19) 0.0399(5) Uani 1 1 d . . . . .
C007 C 0.7850(2) 0.49138(12) 0.44918(18) 0.0395(5) Uani 1 1 d . . . . .
C008 C 0.8238(2) 0.42909(12) 0.51660(18) 0.0387(5) Uani 1 1 d . . . . .
C009 C 0.6767(3) 0.57287(13) 0.7868(2) 0.0451(5) Uani 1 1 d . . . . .
C00A C 0.7724(2) 0.43692(12) 0.61708(19) 0.0396(5) Uani 1 1 d . . . . .
C00B C 0.7958(2) 0.39199(12) 0.72171(19) 0.0419(5) Uani 1 1 d . . . . .
C00C C 0.6041(2) 0.52289(13) 0.6911(2) 0.0441(5) Uani 1 1 d . . . . .
H00A H 0.573341 0.481579 0.726884 0.053 Uiso 1 1 calc R U . . .
H00B H 0.512589 0.544148 0.643313 0.053 Uiso 1 1 calc R U . . .
C00D C 0.8093(3) 0.51487(13) 0.3420(2) 0.0478(6) Uani 1 1 d . . . . .
H00D H 0.861785 0.487490 0.299532 0.057 Uiso 1 1 calc R U . . .
C00E C 0.6491(3) 0.59970(13) 0.4687(2) 0.0483(6) Uani 1 1 d . . . . .
H00E H 0.595790 0.627467 0.509991 0.058 Uiso 1 1 calc R U . . .
C00F C 0.8776(3) 0.41657(13) 0.8303(2) 0.0505(6) Uani 1 1 d . . . . .
H00F H 0.913929 0.462018 0.836691 0.061 Uiso 1 1 calc R U . . .
C00G C 0.8440(3) 0.33378(12) 0.3728(2) 0.0463(5) Uani 1 1 d . . . . .
C00H C 0.9143(2) 0.36935(12) 0.4868(2) 0.0449(5) Uani 1 1 d . . . . .
H00C H 1.014517 0.386224 0.483771 0.054 Uiso 1 1 calc R U . . .
H00G H 0.928362 0.335319 0.549504 0.054 Uiso 1 1 calc R U . . .
C00I C 0.9058(3) 0.37470(15) 0.9286(2) 0.0585(7) Uani 1 1 d . . . . .
H00I H 0.960593 0.391338 1.001000 0.070 Uiso 1 1 calc R U . . .
C00J C 0.6736(3) 0.62077(14) 0.3625(2) 0.0555(6) Uani 1 1 d . . . . .
H00J H 0.635854 0.663517 0.331472 0.067 Uiso 1 1 calc R U . . .
C00K C 0.7426(3) 0.32404(13) 0.7145(2) 0.0510(6) Uani 1 1 d . . . . .
H00K H 0.687455 0.306740 0.642752 0.061 Uiso 1 1 calc R U . . .
C00L C 0.8513(3) 0.30826(15) 0.9171(2) 0.0590(7) Uani 1 1 d . . . . .
C00M C 0.7707(3) 0.28164(14) 0.8129(2) 0.0603(7) Uani 1 1 d . . . . .
H00M H 0.735422 0.236051 0.807868 0.072 Uiso 1 1 calc R U . . .
C00N C 0.7540(3) 0.57912(14) 0.3007(2) 0.0563(6) Uani 1 1 d . . . . .
H00N H 0.770538 0.595163 0.230071 0.068 Uiso 1 1 calc R U . . .
C00O C 0.8991(4) 0.33045(18) 0.2803(3) 0.0712(8) Uani 1 1 d . . . . .
C00P C 0.6261(4) 0.6356(2) 0.9478(3) 0.0935(12) Uani 1 1 d . . . . .
H00O H 0.648386 0.679620 0.915271 0.112 Uiso 1 1 calc R U . . .
H00P H 0.716791 0.620216 1.004818 0.112 Uiso 1 1 calc R U . . .
C00Q C 0.4994(5) 0.6437(3) 1.0041(3) 0.1302(19) Uani 1 1 d . . . . .
H00Q H 0.413063 0.662991 0.948817 0.195 Uiso 1 1 calc R U . . .
H00R H 0.529315 0.674316 1.070274 0.195 Uiso 1 1 calc R U . . .
H00S H 0.472595 0.599148 1.030073 0.195 Uiso 1 1 calc R U . . .
H00H H 0.846(3) 0.3070(16) 0.210(3) 0.075(9) Uiso 1 1 d . . . . .
H00L H 0.990(3) 0.3522(15) 0.281(2) 0.067(8) Uiso 1 1 d . . . . .

loop_
_atom_site_aniso_label
_atom_site_aniso_U_11
_atom_site_aniso_U_22
_atom_site_aniso_U_33
_atom_site_aniso_U_23
_atom_site_aniso_U_13
_atom_site_aniso_U_12
Br 0.05949(18) 0.0727(2) 0.0728(2) -0.01520(15) 0.01578(14) -0.02079(13)
F002 0.1498(18) 0.0691(12) 0.0595(10) 0.0215(9) 0.0417(11) 0.0238(11)
N003 0.0417(10) 0.0419(11) 0.0389(10) -0.0064(8) 0.0105(8) -0.0012(8)
O004 0.0558(10) 0.1021(16) 0.0577(11) -0.0316(11) 0.0248(9) -0.0094(10)
O005 0.0588(11) 0.0910(15) 0.0708(12) -0.0366(11) 0.0249(9) -0.0309(10)
C006 0.0366(11) 0.0425(13) 0.0389(12) -0.0056(10) 0.0054(9) -0.0050(9)
C007 0.0351(10) 0.0439(13) 0.0381(12) -0.0071(10) 0.0058(9) -0.0062(9)
C008 0.0345(10) 0.0413(13) 0.0395(12) -0.0059(10) 0.0074(9) -0.0025(9)
C009 0.0444(12) 0.0519(14) 0.0394(12) -0.0050(10) 0.0108(10) -0.0007(11)
C00A 0.0369(11) 0.0404(13) 0.0409(12) -0.0059(10) 0.0084(9) -0.0046(9)
C00B 0.0394(11) 0.0443(14) 0.0446(13) -0.0015(10) 0.0153(10) 0.0002(9)
C00C 0.0391(11) 0.0489(14) 0.0469(13) -0.0100(11) 0.0155(10) -0.0052(10)
C00D 0.0462(12) 0.0563(16) 0.0405(13) -0.0059(11) 0.0098(10) -0.0044(11)
C00E 0.0478(13) 0.0437(14) 0.0516(14) -0.0072(11) 0.0085(11) -0.0001(10)
C00F 0.0573(14) 0.0482(15) 0.0450(14) -0.0034(11) 0.0107(11) -0.0041(11)
C00G 0.0463(12) 0.0438(14) 0.0523(14) -0.0060(11) 0.0185(11) -0.0003(10)
C00H 0.0376(11) 0.0459(14) 0.0513(13) -0.0048(11) 0.0110(10) 0.0003(9)
C00I 0.0681(16) 0.0685(19) 0.0380(13) -0.0034(12) 0.0111(12) 0.0075(14)
C00J 0.0597(15) 0.0456(15) 0.0556(15) 0.0049(12) 0.0029(12) 0.0027(11)
C00K 0.0558(14) 0.0494(15) 0.0495(14) -0.0047(12) 0.0160(12) -0.0016(11)
C00L 0.0781(18) 0.0554(17) 0.0521(16) 0.0093(13) 0.0324(14) 0.0160(14)
C00M 0.0797(18) 0.0417(15) 0.0678(18) 0.0007(13) 0.0343(15) -0.0021(12)
C00N 0.0636(15) 0.0609(17) 0.0432(14) 0.0060(12) 0.0108(12) -0.0045(13)
C00O 0.078(2) 0.077(2) 0.067(2) -0.0177(17) 0.0350(17) -0.0058(17)
C00P 0.089(2) 0.128(3) 0.0650(19) -0.052(2) 0.0230(17) -0.005(2)
C00Q 0.093(3) 0.214(5) 0.088(3) -0.068(3) 0.031(2) 0.024(3)

loop_
_atom_type_symbol
_atom_type_description
_atom_type_scat_dispersion_real
_atom_type_scat_dispersion_imag
_atom_type_scat_source
C C 0.0033 0.0016 'International Tables Vol C Tables 4.2.6.8 and 6.1.1.4'
H H 0.0000 0.0000 'International Tables Vol C Tables 4.2.6.8 and 6.1.1.4'
Br Br -0.2901 2.4595 'International Tables Vol C Tables 4.2.6.8 and 6.1.1.4'
F F 0.0171 0.0103 'International Tables Vol C Tables 4.2.6.8 and 6.1.1.4'
N N 0.0061 0.0033 'International Tables Vol C Tables 4.2.6.8 and 6.1.1.4'
O O 0.0106 0.0060 'International Tables Vol C Tables 4.2.6.8 and 6.1.1.4'

loop_
_geom_angle_atom_site_label_1
_geom_angle_atom_site_label_2
_geom_angle_atom_site_label_3
_geom_angle
_geom_angle_site_symmetry_1
_geom_angle_site_symmetry_3
_geom_angle_publ_flag
C006 N003 C00A 108.42(17) . . ?
C006 N003 C00C 124.49(19) . . ?
C00A N003 C00C 125.18(19) . . ?
C009 O004 C00P 117.4(2) . . ?
N003 C006 C007 107.9(2) . . ?
N003 C006 C00E 129.9(2) . . ?
C00E C006 C007 122.2(2) . . ?
C006 C007 C008 107.36(19) . . ?
C00D C007 C006 118.6(2) . . ?
C00D C007 C008 134.0(2) . . ?
C007 C008 C00H 125.9(2) . . ?
C00A C008 C007 107.09(19) . . ?
C00A C008 C00H 126.8(2) . . ?
O004 C009 C00C 108.80(19) . . ?
O005 C009 O004 124.3(2) . . ?
O005 C009 C00C 126.9(2) . . ?
N003 C00A C00B 120.71(18) . . ?
C008 C00A N003 109.22(19) . . ?
C008 C00A C00B 129.7(2) . . ?
C00F C00B C00A 120.1(2) . . ?
C00K C00B C00A 121.5(2) . . ?
C00K C00B C00F 118.4(2) . . ?
N003 C00C C009 114.52(18) . . ?
N003 C00C H00A 108.6 . . ?
N003 C00C H00B 108.6 . . ?
C009 C00C H00A 108.6 . . ?
C009 C00C H00B 108.6 . . ?
H00A C00C H00B 107.6 . . ?
C007 C00D H00D 120.6 . . ?
C00N C00D C007 118.9(2) . . ?
C00N C00D H00D 120.6 . . ?
C006 C00E H00E 121.2 . . ?
C00J C00E C006 117.5(2) . . ?
C00J C00E H00E 121.2 . . ?
C00B C00F H00F 119.4 . . ?
C00I C00F C00B 121.1(2) . . ?
C00I C00F H00F 119.4 . . ?
C00H C00G Br 114.93(16) . . ?
C00O C00G Br 118.1(2) . . ?
C00O C00G C00H 127.0(3) . . ?
C008 C00H H00C 108.6 . . ?
C008 C00H H00G 108.6 . . ?
C00G C00H C008 114.83(19) . . ?
C00G C00H H00C 108.6 . . ?
C00G C00H H00G 108.6 . . ?
H00C C00H H00G 107.5 . . ?
C00F C00I H00I 120.8 . . ?
C00L C00I C00F 118.3(2) . . ?
C00L C00I H00I 120.8 . . ?
C00E C00J H00J 119.4 . . ?
C00E C00J C00N 121.2(2) . . ?
C00N C00J H00J 119.4 . . ?
C00B C00K H00K 119.6 . . ?
C00M C00K C00B 120.8(2) . . ?
C00M C00K H00K 119.6 . . ?
F002 C00L C00I 118.3(3) . . ?
C00M C00L F002 118.8(3) . . ?
C00M C00L C00I 122.9(2) . . ?
C00K C00M H00M 120.8 . . ?
C00L C00M C00K 118.5(3) . . ?
C00L C00M H00M 120.8 . . ?
C00D C00N C00J 121.5(2) . . ?
C00D C00N H00N 119.3 . . ?
C00J C00N H00N 119.3 . . ?
C00G C00O H00H 121.7(19) . . ?
C00G C00O H00L 119.4(18) . . ?
H00H C00O H00L 119(3) . . ?
O004 C00P H00O 110.1 . . ?
O004 C00P H00P 110.1 . . ?
O004 C00P C00Q 108.0(3) . . ?
H00O C00P H00P 108.4 . . ?
C00Q C00P H00O 110.1 . . ?
C00Q C00P H00P 110.1 . . ?
C00P C00Q H00Q 109.5 . . ?
C00P C00Q H00R 109.5 . . ?
C00P C00Q H00S 109.5 . . ?
H00Q C00Q H00R 109.5 . . ?
H00Q C00Q H00S 109.5 . . ?
H00R C00Q H00S 109.5 . . ?

loop_
_geom_bond_atom_site_label_1
_geom_bond_atom_site_label_2
_geom_bond_distance
_geom_bond_site_symmetry_2
_geom_bond_publ_flag
Br C00G 1.916(2) . ?
F002 C00L 1.364(3) . ?
N003 C006 1.380(3) . ?
N003 C00A 1.403(3) . ?
N003 C00C 1.454(3) . ?
O004 C009 1.320(3) . ?
O004 C00P 1.461(3) . ?
O005 C009 1.190(3) . ?
C006 C007 1.413(3) . ?
C006 C00E 1.392(3) . ?
C007 C008 1.431(3) . ?
C007 C00D 1.402(3) . ?
C008 C00A 1.376(3) . ?
C008 C00H 1.500(3) . ?
C009 C00C 1.503(3) . ?
C00A C00B 1.474(3) . ?
C00B C00F 1.392(3) . ?
C00B C00K 1.388(3) . ?
C00C H00A 0.9700 . ?
C00C H00B 0.9700 . ?
C00D H00D 0.9300 . ?
C00D C00N 1.376(4) . ?
C00E H00E 0.9300 . ?
C00E C00J 1.378(3) . ?
C00F H00F 0.9300 . ?
C00F C00I 1.379(4) . ?
C00G C00H 1.499(3) . ?
C00G C00O 1.301(4) . ?
C00H H00C 0.9700 . ?
C00H H00G 0.9700 . ?
C00I H00I 0.9300 . ?
C00I C00L 1.364(4) . ?
C00J H00J 0.9300 . ?
C00J C00N 1.396(4) . ?
C00K H00K 0.9300 . ?
C00K C00M 1.385(4) . ?
C00L C00M 1.362(4) . ?
C00M H00M 0.9300 . ?
C00N H00N 0.9300 . ?
C00O H00H 0.96(3) . ?
C00O H00L 0.92(3) . ?
C00P H00O 0.9700 . ?
C00P H00P 0.9700 . ?
C00P C00Q 1.461(5) . ?
C00Q H00Q 0.9600 . ?
C00Q H00R 0.9600 . ?
C00Q H00S 0.9600 . ?

loop_
_geom_torsion_atom_site_label_1
_geom_torsion_atom_site_label_2
_geom_torsion_atom_site_label_3
_geom_torsion_atom_site_label_4
_geom_torsion
_geom_torsion_site_symmetry_1
_geom_torsion_site_symmetry_2
_geom_torsion_site_symmetry_3
_geom_torsion_site_symmetry_4
_geom_torsion_publ_flag
Br C00G C00H C008 -64.2(2) . . . . ?
F002 C00L C00M C00K -179.8(2) . . . . ?
N003 C006 C007 C008 1.4(2) . . . . ?
N003 C006 C007 C00D -178.17(18) . . . . ?
N003 C006 C00E C00J 179.0(2) . . . . ?
N003 C00A C00B C00F -57.1(3) . . . . ?
N003 C00A C00B C00K 125.2(2) . . . . ?
O004 C009 C00C N003 -175.6(2) . . . . ?
O005 C009 C00C N003 4.8(4) . . . . ?
C006 N003 C00A C008 0.6(2) . . . . ?
C006 N003 C00A C00B 174.55(18) . . . . ?
C006 N003 C00C C009 -91.6(3) . . . . ?
C006 C007 C008 C00A -1.0(2) . . . . ?
C006 C007 C008 C00H -176.64(19) . . . . ?
C006 C007 C00D C00N -1.2(3) . . . . ?
C006 C00E C00J C00N -0.1(4) . . . . ?
C007 C006 C00E C00J -1.8(3) . . . . ?
C007 C008 C00A N003 0.3(2) . . . . ?
C007 C008 C00A C00B -173.0(2) . . . . ?
C007 C008 C00H C00G -61.4(3) . . . . ?
C007 C00D C00N C00J -0.6(4) . . . . ?
C008 C007 C00D C00N 179.4(2) . . . . ?
C008 C00A C00B C00F 115.5(3) . . . . ?
C008 C00A C00B C00K -62.2(3) . . . . ?
C009 O004 C00P C00Q 175.1(3) . . . . ?
C00A N003 C006 C007 -1.2(2) . . . . ?
C00A N003 C006 C00E 178.1(2) . . . . ?
C00A N003 C00C C009 105.9(2) . . . . ?
C00A C008 C00H C00G 123.8(2) . . . . ?
C00A C00B C00F C00I -177.6(2) . . . . ?
C00A C00B C00K C00M 177.5(2) . . . . ?
C00B C00F C00I C00L -0.1(4) . . . . ?
C00B C00K C00M C00L 0.3(4) . . . . ?
C00C N003 C006 C007 -166.11(18) . . . . ?
C00C N003 C006 C00E 13.2(3) . . . . ?
C00C N003 C00A C008 165.36(18) . . . . ?
C00C N003 C00A C00B -20.7(3) . . . . ?
C00D C007 C008 C00A 178.4(2) . . . . ?
C00D C007 C008 C00H 2.8(4) . . . . ?
C00E C006 C007 C008 -177.98(19) . . . . ?
C00E C006 C007 C00D 2.5(3) . . . . ?
C00E C00J C00N C00D 1.3(4) . . . . ?
C00F C00B C00K C00M -0.2(3) . . . . ?
C00F C00I C00L F002 179.7(2) . . . . ?
C00F C00I C00L C00M 0.1(4) . . . . ?
C00H C008 C00A N003 175.86(19) . . . . ?
C00H C008 C00A C00B 2.6(4) . . . . ?
C00I C00L C00M C00K -0.2(4) . . . . ?
C00K C00B C00F C00I 0.1(3) . . . . ?
C00O C00G C00H C008 116.2(3) . . . . ?
C00P O004 C009 O005 4.2(4) . . . . ?
C00P O004 C009 C00C -175.3(3) . . . . ?
